data_2011786
loop_
_publ_author_name
'Neu, Mary P.'
'Johnson, Mitchell T.'
'Matonic, John H.'
'Scott, Brian L.'

_publ_section_title
;
 Actinide interactions with microbial chelators: the
 dioxobis[pyridine-2,6-bis(monothiocarboxylato)]uranium(VI) ion
;
_journal_issue 3
_journal_name_full 'Acta Crystallographica Section C'
_journal_page_first 240
_journal_page_last 242
_journal_paper_doi 10.1107/S0108270100017285
_journal_volume 57
_journal_year 2001
_chemical_formula_iupac '2C24 H20 P , [U O2 (C7 H3 N O2 S2)2]'
_chemical_formula_moiety '2C24 H20 P + , C14 H6 N2 O6 S4 U 2-'
_chemical_formula_sum 'C62 H46 N2 O6 P2 S4 U'
_chemical_formula_weight 1343.22
_chemical_name_systematic
;
bis(tetraphenylphosphonium)
dioxobis(pyridine-2,6-dicarbothioate-O,N,O')uranium(VI)
;
_space_group_IT_number 2
_symmetry_cell_setting triclinic
_symmetry_space_group_name_Hall '-P 1'
_symmetry_space_group_name_H-M 'P -1'
_audit_creation_method SHELXL-97
_cell_angle_alpha 77.8910(10)
_cell_angle_beta 81.460(10)
_cell_angle_gamma 69.140(10)
_cell_formula_units_Z 1
_cell_length_a 9.2351(7)
_cell_length_b 11.6070(10)
_cell_length_c 13.8070(10)
_cell_measurement_reflns_used 4192
_cell_measurement_temperature 293(2)
_cell_measurement_theta_max 23.29
_cell_measurement_theta_min 1.51
_cell_volume 1347.8(2)
_computing_cell_refinement 'SAINT (Bruker, 1998)'
_computing_data_collection 'SMART (Siemens, 1996)'
_computing_data_reduction SAINT
_computing_molecular_graphics 'SHELXTL (Bruker, 1997)'
_computing_publication_material SHELXL97
_computing_structure_refinement 'SHELXL97 (Sheldrick, 1997)'
_computing_structure_solution 'SHELXS97 (Sheldrick, 1990)'
_diffrn_ambient_temperature 293(2)
_diffrn_detector_area_resol_mean '8.192 pixels/mm'
_diffrn_measured_fraction_theta_full .953
_diffrn_measured_fraction_theta_max .823
_diffrn_measurement_device_type 'Siemens P4/PC CCD area-detector'
_diffrn_measurement_method '\w scans'
_diffrn_radiation_monochromator graphite
_diffrn_radiation_source 'fine-focus sealed tube'
_diffrn_radiation_type MoK\a
_diffrn_radiation_wavelength .71073
_diffrn_reflns_av_R_equivalents .031
_diffrn_reflns_av_sigmaI/netI .055
_diffrn_reflns_limit_h_max 11
_diffrn_reflns_limit_h_min -11
_diffrn_reflns_limit_k_max 15
_diffrn_reflns_limit_k_min -14
_diffrn_reflns_limit_l_max 18
_diffrn_reflns_limit_l_min -18
_diffrn_reflns_number 9541
_diffrn_reflns_theta_full 25.00
_diffrn_reflns_theta_max 28.45
_diffrn_reflns_theta_min 1.51
_diffrn_standards_decay_% <2
_diffrn_standards_interval_count 0
_diffrn_standards_interval_time 0
_diffrn_standards_number 0
_exptl_absorpt_coefficient_mu 3.28
_exptl_absorpt_correction_T_max .52
_exptl_absorpt_correction_T_min .31
_exptl_absorpt_correction_type empirical
_exptl_absorpt_process_details '(SADABS in SHELXL97; Sheldrick, 1997)'
_exptl_crystal_colour yellow
_exptl_crystal_density_diffrn 1.655
_exptl_crystal_density_method 'not measured'
_exptl_crystal_description block
_exptl_crystal_F_000 666
_exptl_crystal_size_max .32
_exptl_crystal_size_mid .25
_exptl_crystal_size_min .20
_refine_diff_density_max 1.21
_refine_diff_density_min -1.95
_refine_ls_extinction_method none
_refine_ls_goodness_of_fit_ref 1.04
_refine_ls_hydrogen_treatment constr
_refine_ls_matrix_type full
_refine_ls_number_parameters 349
_refine_ls_number_reflns 5605
_refine_ls_number_restraints 0
_refine_ls_restrained_S_all 1.042
_refine_ls_R_factor_all .032
_refine_ls_R_factor_gt .030
_refine_ls_shift/su_max .001
_refine_ls_shift/su_mean .000
_refine_ls_structure_factor_coef Fsqd
_refine_ls_weighting_details 'calc w = 1/[\s^2^(Fo^2^)+(0.0345P)^2^] where P=(Fo^2^+2Fc^2^)/3'
_refine_ls_weighting_scheme calc
_refine_ls_wR_factor_ref .073
_reflns_number_gt 5485
_reflns_number_total 5605
_reflns_threshold_expression I>2\s(I)
_cod_data_source_file bk1565.cif
_cod_data_source_block I
_cod_depositor_comments
;
The following automatic conversions were performed:
'_geom_bond_publ_flag' value 'Y' changed to 'y' according to
'/home/saulius/struct/CIF-dictionaries/cif_core.dic' dictionary named
'cif_core.dic' version 2.4.1 from 2010-06-29 (8 times).

Automatic conversion script
Id: cif_fix_enum 1527 2010-12-29 10:47:43Z saulius 

The following automatic conversions were performed:

'_geom_bond_publ_flag' value 'Y' changed to 'y' according to
/home/saulius/struct/CIF-dictionaries/cif_core.dic dictionary named
'cif_core.dic' version 2.4.1 from 2010-06-29 (8
times).

'_geom_angle_publ_flag' value 'Y' changed to 'y' according
to /home/saulius/struct/CIF-dictionaries/cif_core.dic dictionary
named 'cif_core.dic' version 2.4.1 from 2010-06-29 (7 times).

Automatic conversion script
Id: cif_fix_values 1715 2011-07-08 13:25:40Z adriana 
;
_cod_original_cell_volume 1347.7(2)
_cod_database_code 2011786

loop_
_symmetry_equiv_pos_as_xyz
'x, y, z'
'-x, -y, -z'

loop_
_atom_site_label
_atom_site_fract_x
_atom_site_fract_y
_atom_site_fract_z
_atom_site_U_iso_or_equiv
_atom_site_adp_type
_atom_site_calc_flag
_atom_site_refinement_flags
_atom_site_occupancy
_atom_site_disorder_assembly
_atom_site_disorder_group
_atom_site_type_symbol
U1 1 0.5 1 .01711(6) Uani d S 1 . . U
P1 1.91206(10) 0.82300(8) 1.31795(6) .01793(18) Uani d . 1 . . P
S1 1.22784(13) 0.65734(11) .66912(7) .0359(2) Uani d . 1 . . S
S2 1.46942(13) 0.19370(10) 1.16174(8) .0384(2) Uani d . 1 . . S
O1 1.0710(3) 0.5803(3) .82793(18) .0287(6) Uani d . 1 . . O
O2 1.2009(3) 0.3387(2) 1.0960(2) .0291(6) Uani d . 1 . . O
O1U 1.0284(3) 0.6208(2) 1.04690(19) .0260(5) Uani d . 1 . . O
N1 1.2961(3) 0.4462(3) .9324(2) .0188(6) Uani d . 1 . . N
C1 1.2009(4) 0.5838(3) .7849(3) .0218(7) Uani d . 1 . . C
C2 1.3353(4) 0.5112(3) .8464(2) .0206(7) Uani d . 1 . . C
C3 1.4876(4) 0.5073(3) .8184(3) .0242(7) Uani d . 1 . . C
H3A 1.5115 0.5550 .7593 .029 Uiso calc R 1 . . H
C4 1.6031(4) 0.4314(3) .8795(3) .0252(8) Uani d . 1 . . C
H4A 1.7055 0.4286 .8629 .030 Uiso calc R 1 . . H
C5 1.5636(4) 0.3593(3) .9663(3) .0232(7) Uani d . 1 . . C
H5A 1.6399 0.3050 1.0072 .028 Uiso calc R 1 . . H
C6 1.4086(4) 0.3695(3) .9911(2) .0192(7) Uani d . 1 . . C
C7 1.3475(4) 0.3031(3) 1.0837(3) .0224(7) Uani d . 1 . . C
C20 1.8303(4) 0.8952(3) 1.4256(3) .0219(7) Uani d . 1 . . C
C21 1.7228(5) 1.0161(4) 1.4126(3) .0343(9) Uani d . 1 . . C
H21A 1.7016 1.0602 1.3489 .041 Uiso calc R 1 . . H
C22 1.6479(6) 1.0703(4) 1.4940(4) .0470(12) Uani d . 1 . . C
H22A 1.5783 1.1518 1.4852 .056 Uiso calc R 1 . . H
C23 1.6759(6) 1.0039(4) 1.5890(3) .0432(11) Uani d . 1 . . C
H23A 1.6239 1.0406 1.6438 .052 Uiso calc R 1 . . H
C24 1.7796(6) 0.8847(4) 1.6026(3) .0379(10) Uani d . 1 . . C
H24A 1.7967 0.8404 1.6666 .045 Uiso calc R 1 . . H
C25 1.8599(5) 0.8288(4) 1.5215(3) .0275(8) Uani d . 1 . . C
H25A 1.9322 0.7484 1.5311 .033 Uiso calc R 1 . . H
C30 1.7515(4) 0.8058(3) 1.2705(3) .0200(7) Uani d . 1 . . C
C31 1.6867(4) 0.8810(3) 1.1847(3) .0248(8) Uani d . 1 . . C
H31A 1.7329 0.9364 1.1460 .030 Uiso calc R 1 . . H
C32 1.5528(5) 0.8732(4) 1.1570(3) .0347(9) Uani d . 1 . . C
H32A 1.5094 0.9232 1.0994 .042 Uiso calc R 1 . . H
C33 1.4837(5) 0.7917(4) 1.2144(3) .0341(10) Uani d . 1 . . C
H33A 1.3929 0.7877 1.1960 .041 Uiso calc R 1 . . H
C34 1.5484(5) 0.7160(4) 1.2990(3) .0332(9) Uani d . 1 . . C
H34A 1.5020 0.6601 1.3367 .040 Uiso calc R 1 . . H
C35 1.6815(5) 0.7224(3) 1.3281(3) .0279(8) Uani d . 1 . . C
H35A 1.7244 0.6716 1.3856 .033 Uiso calc R 1 . . H
C40 2.0520(4) 0.6700(3) 1.3483(2) .0211(7) Uani d . 1 . . C
C41 2.1702(5) 0.6498(4) 1.4103(3) .0284(8) Uani d . 1 . . C
H41A 2.1749 0.7154 1.4370 .034 Uiso calc R 1 . . H
C42 2.2787(5) 0.5319(4) 1.4311(3) .0348(9) Uani d . 1 . . C
H42A 2.3554 0.5176 1.4732 .042 Uiso calc R 1 . . H
C43 2.2739(5) 0.4345(4) 1.3894(3) .0346(9) Uani d . 1 . . C
H43A 2.3472 0.3552 1.4040 .042 Uiso calc R 1 . . H
C44 2.1608(5) 0.4545(4) 1.3261(3) .0317(9) Uani d . 1 . . C
H44A 2.1595 0.3893 1.2973 .038 Uiso calc R 1 . . H
C45 2.0500(5) 0.5717(3) 1.3062(3) .0259(8) Uani d . 1 . . C
H45A 1.9734 0.5850 1.2643 .031 Uiso calc R 1 . . H
C50 2.0018(4) 0.9167(3) 1.2267(2) .0200(7) Uani d . 1 . . C
C51 2.0085(5) 1.0293(4) 1.2428(3) .0297(8) Uani d . 1 . . C
H51A 1.9637 1.0586 1.3017 .036 Uiso calc R 1 . . H
C52 2.0818(5) 1.0976(4) 1.1711(3) .0339(9) Uani d . 1 . . C
H52A 2.0848 1.1733 1.1814 .041 Uiso calc R 1 . . H
C53 2.1503(5) 1.0530(4) 1.0844(3) .0295(8) Uani d . 1 . . C
H53A 2.2001 1.0987 1.0367 .035 Uiso calc R 1 . . H
C54 2.1456(5) 0.9406(4) 1.0677(3) .0282(8) Uani d . 1 . . C
H54A 2.1927 0.9113 1.0091 .034 Uiso calc R 1 . . H
C55 2.0711(4) 0.8722(3) 1.1380(3) .0235(7) Uani d . 1 . . C
H55A 2.0670 0.7973 1.1266 .028 Uiso calc R 1 . . H

loop_
_atom_site_aniso_label
_atom_site_aniso_U_11
_atom_site_aniso_U_22
_atom_site_aniso_U_33
_atom_site_aniso_U_12
_atom_site_aniso_U_13
_atom_site_aniso_U_23
U1 .01507(10) .01840(10) .01858(10) -.00667(7) -.00183(7) -.00246(6)
P1 .0184(5) .0192(4) .0162(4) -.0070(4) -.0020(3) -.0014(3)
S1 .0338(6) .0450(6) .0216(5) -.0109(5) -.0006(4) .0045(4)
S2 .0270(6) .0330(5) .0425(6) -.0030(4) -.0093(5) .0124(4)
O1 .0213(14) .0381(15) .0223(13) -.0080(12) -.0018(11) .0008(11)
O2 .0181(14) .0283(14) .0341(14) -.0060(11) -.0026(11) .0065(11)
O1U .0267(14) .0287(13) .0265(13) -.0132(11) -.0011(11) -.0068(11)
N1 .0163(15) .0176(13) .0220(14) -.0043(11) -.0004(11) -.0058(11)
C1 .0215(19) .0210(17) .0219(17) -.0064(14) .0005(14) -.0041(14)
C2 .0223(19) .0220(17) .0184(16) -.0071(14) -.0003(14) -.0066(13)
C3 .023(2) .0287(19) .0236(17) -.0114(15) .0037(14) -.0082(15)
C4 .0182(19) .0318(19) .0281(18) -.0089(15) .0048(15) -.0140(16)
C5 .0170(18) .0257(18) .0276(18) -.0055(14) .0003(14) -.0104(15)
C6 .0173(18) .0166(15) .0229(17) -.0035(13) -.0015(14) -.0060(13)
C7 .023(2) .0179(16) .0237(17) -.0043(14) -.0026(15) -.0027(13)
C20 .0226(19) .0244(17) .0202(16) -.0098(15) .0009(14) -.0054(14)
C21 .035(2) .033(2) .028(2) -.0043(18) -.0001(17) -.0042(17)
C22 .050(3) .033(2) .049(3) .001(2) .001(2) -.017(2)
C23 .055(3) .043(3) .034(2) -.018(2) .009(2) -.019(2)
C24 .053(3) .042(2) .0210(19) -.020(2) .0023(18) -.0073(17)
C25 .033(2) .0280(19) .0231(18) -.0119(17) -.0024(16) -.0042(15)
C30 .0170(18) .0225(17) .0213(16) -.0059(14) -.0023(14) -.0060(13)
C31 .023(2) .0265(18) .0236(17) -.0072(15) -.0032(15) -.0013(14)
C32 .030(2) .041(2) .032(2) -.0065(18) -.0124(18) -.0062(18)
C33 .025(2) .037(2) .045(2) -.0076(18) -.0095(19) -.0198(19)
C34 .029(2) .032(2) .045(2) -.0171(18) .0011(18) -.0106(18)
C35 .029(2) .0269(19) .0275(19) -.0124(16) -.0025(16) .0007(15)
C40 .0211(19) .0208(16) .0189(16) -.0069(14) -.0015(14) .0017(13)
C41 .022(2) .034(2) .0290(19) -.0113(16) -.0026(16) -.0023(16)
C42 .021(2) .045(2) .033(2) -.0089(18) -.0060(17) .0053(18)
C43 .027(2) .0251(19) .035(2) .0012(17) .0042(17) .0084(16)
C44 .033(2) .0220(18) .032(2) -.0028(17) .0043(17) -.0035(16)
C45 .028(2) .0256(18) .0227(17) -.0087(16) -.0003(15) -.0028(14)
C50 .0227(19) .0208(16) .0172(15) -.0103(14) -.0042(14) .0025(13)
C51 .037(2) .031(2) .0262(19) -.0173(18) .0004(17) -.0075(16)
C52 .047(3) .031(2) .031(2) -.024(2) -.0063(19) .0007(16)
C53 .028(2) .035(2) .0258(19) -.0167(17) -.0037(16) .0072(16)
C54 .027(2) .0301(19) .0213(17) -.0066(16) .0020(15) -.0005(15)
C55 .023(2) .0220(17) .0242(17) -.0067(15) -.0027(15) -.0021(14)

loop_
_atom_type_symbol
_atom_type_description
_atom_type_scat_dispersion_real
_atom_type_scat_dispersion_imag
_atom_type_scat_source
C C .0033 .0016 'International Tables Vol C Tables 4.2.6.8 and 6.1.1.4'
H H .0000 .0000 'International Tables Vol C Tables 4.2.6.8 and 6.1.1.4'
O O .0106 .0060 'International Tables Vol C Tables 4.2.6.8 and 6.1.1.4'
S S .1246 .1234 'International Tables Vol C Tables 4.2.6.8 and 6.1.1.4'
U U -9.6767 9.6646 'International Tables Vol C Tables 4.2.6.8 and 6.1.1.4'
N N .0061 .0033 'International Tables Vol C Tables 4.2.6.8 and 6.1.1.4'
P P .1023 .0942 'International Tables Vol C Tables 4.2.6.8 and 6.1.1.4'

loop_
_geom_angle_atom_site_label_1
_geom_angle_atom_site_label_2
_geom_angle_atom_site_label_3
_geom_angle_site_symmetry_1
_geom_angle_site_symmetry_3
_geom_angle
_geom_angle_publ_flag
O1U U1 O1U 2_767 . 180.00(7) y
O1U U1 O2 2_767 2_767 92.16(11) ?
O1U U1 O2 . 2_767 87.84(10) ?
O1U U1 O2 2_767 . 87.84(10) ?
O1U U1 O2 . . 92.16(11) y
O2 U1 O2 2_767 . 180.00(11) ?
O1U U1 O1 2_767 . 86.74(10) ?
O1U U1 O1 . . 93.26(10) y
O2 U1 O1 2_767 . 61.58(9) ?
O2 U1 O1 . . 118.42(9) y
O1U U1 O1 2_767 2_767 93.26(10) ?
O1U U1 O1 . 2_767 86.74(10) ?
O2 U1 O1 2_767 2_767 118.42(9) ?
O2 U1 O1 . 2_767 61.58(9) ?
O1 U1 O1 . 2_767 180.0 ?
O1U U1 N1 2_767 . 95.04(10) ?
O1U U1 N1 . . 84.96(10) y
O2 U1 N1 2_767 . 120.25(9) ?
O2 U1 N1 . . 59.75(9) y
O1 U1 N1 . . 59.77(9) y
O1 U1 N1 2_767 . 120.23(9) ?
O1U U1 N1 2_767 2_767 84.96(10) ?
O1U U1 N1 . 2_767 95.04(10) ?
O2 U1 N1 2_767 2_767 59.75(9) ?
O2 U1 N1 . 2_767 120.25(9) ?
O1 U1 N1 . 2_767 120.23(9) ?
O1 U1 N1 2_767 2_767 59.77(9) ?
N1 U1 N1 . 2_767 180.0 ?
C30 P1 C40 . . 107.77(16) ?
C30 P1 C50 . . 110.97(16) ?
C40 P1 C50 . . 108.83(17) ?
C30 P1 C20 . . 105.17(16) ?
C40 P1 C20 . . 112.27(16) ?
C50 P1 C20 . . 111.73(16) ?
C1 O1 U1 . . 130.8(2) ?
C7 O2 U1 . . 132.0(2) ?
C2 N1 C6 . . 119.2(3) ?
C2 N1 U1 . . 119.6(2) ?
C6 N1 U1 . . 120.3(2) ?
O1 C1 C2 . . 113.7(3) ?
O1 C1 S1 . . 125.2(3) ?
C2 C1 S1 . . 121.1(3) ?
N1 C2 C3 . . 122.0(3) ?
N1 C2 C1 . . 113.5(3) ?
C3 C2 C1 . . 124.5(3) ?
C4 C3 C2 . . 119.1(4) ?
C3 C4 C5 . . 118.9(3) ?
C6 C5 C4 . . 119.1(3) ?
N1 C6 C5 . . 121.6(3) ?
N1 C6 C7 . . 113.0(3) ?
C5 C6 C7 . . 125.3(3) ?
O2 C7 C6 . . 113.9(3) ?
O2 C7 S2 . . 125.4(3) ?
C6 C7 S2 . . 120.6(3) ?
C21 C20 C25 . . 119.7(4) ?
C21 C20 P1 . . 118.4(3) ?
C25 C20 P1 . . 121.5(3) ?
C22 C21 C20 . . 120.0(4) ?
C21 C22 C23 . . 120.2(4) ?
C24 C23 C22 . . 120.2(4) ?
C23 C24 C25 . . 120.7(4) ?
C20 C25 C24 . . 119.1(4) ?
C31 C30 C35 . . 119.8(3) ?
C31 C30 P1 . . 122.0(3) ?
C35 C30 P1 . . 117.9(3) ?
C30 C31 C32 . . 119.7(4) ?
C33 C32 C31 . . 120.3(4) ?
C34 C33 C32 . . 120.2(4) ?
C33 C34 C35 . . 120.5(4) ?
C34 C35 C30 . . 119.5(3) ?
C45 C40 C41 . . 119.4(3) ?
C45 C40 P1 . . 120.1(3) ?
C41 C40 P1 . . 120.4(3) ?
C42 C41 C40 . . 119.5(4) ?
C41 C42 C43 . . 120.2(4) ?
C44 C43 C42 . . 120.6(4) ?
C43 C44 C45 . . 119.6(4) ?
C40 C45 C44 . . 120.5(3) ?
C51 C50 C55 . . 119.7(3) ?
C51 C50 P1 . . 122.0(3) ?
C55 C50 P1 . . 118.4(3) ?
C52 C51 C50 . . 120.1(4) ?
C53 C52 C51 . . 119.8(4) ?
C52 C53 C54 . . 120.7(4) ?
C55 C54 C53 . . 120.1(4) ?
C54 C55 C50 . . 119.6(3) ?

loop_
_geom_bond_atom_site_label_1
_geom_bond_atom_site_label_2
_geom_bond_site_symmetry_2
_geom_bond_distance
_geom_bond_publ_flag
U1 O1U 2_767 1.774(2) ?
U1 O1U . 1.774(2) y
U1 O2 2_767 2.434(2) ?
U1 O2 . 2.434(2) y
U1 O1 . 2.447(3) y
U1 O1 2_767 2.447(3) ?
U1 N1 . 2.647(3) y
U1 N1 2_767 2.647(3) ?
P1 C30 . 1.795(3) ?
P1 C40 . 1.793(4) ?
P1 C50 . 1.792(4) ?
P1 C20 . 1.795(4) ?
S1 C1 . 1.675(4) y
S2 C7 . 1.676(4) y
O1 C1 . 1.268(5) y
O2 C7 . 1.263(4) y
N1 C2 . 1.342(4) ?
N1 C6 . 1.347(4) ?
C1 C2 . 1.497(5) ?
C2 C3 . 1.390(5) ?
C3 C4 . 1.383(5) ?
C4 C5 . 1.391(5) ?
C5 C6 . 1.389(5) ?
C6 C7 . 1.493(5) ?
C20 C21 . 1.394(5) ?
C20 C25 . 1.396(5) ?
C21 C22 . 1.376(6) ?
C22 C23 . 1.384(7) ?
C23 C24 . 1.367(7) ?
C24 C25 . 1.392(6) ?
C30 C31 . 1.388(5) ?
C30 C35 . 1.400(5) ?
C31 C32 . 1.385(5) ?
C32 C33 . 1.377(6) ?
C33 C34 . 1.377(6) ?
C34 C35 . 1.379(5) ?
C40 C45 . 1.392(5) ?
C40 C41 . 1.411(5) ?
C41 C42 . 1.380(6) ?
C42 C43 . 1.389(6) ?
C43 C44 . 1.386(6) ?
C44 C45 . 1.382(5) ?
C50 C51 . 1.396(5) ?
C50 C55 . 1.404(5) ?
C51 C52 . 1.385(5) ?
C52 C53 . 1.379(6) ?
C53 C54 . 1.387(5) ?
C54 C55 . 1.383(5) ?
